data_4118751
loop_
_publ_author_name
'Charles W. Machan'
'Mario Adelhardt'
'Amy A. Sarjeant'
'Charlotte L. Stern'
'J\"org Sutter'
'Karsten Meyer'
'Chad A. Mirkin'

_publ_section_title
;
 One-Pot Synthesis of an Fe(II) Bis-Terpyridine Complex with
 Allosterically Regulated Electronic Properties
;
_journal_name_full 'Journal of the American Chemical Society'
_journal_page_first 16921
_journal_page_last 16924
_journal_paper_doi 10.1021/ja3045019
_journal_volume 134
_journal_year 2012
_chemical_formula_moiety 'C29 H24 N3 P S'
_chemical_formula_sum 'C29 H24 N3 P S'
_chemical_formula_weight 477.54
_chemical_name_systematic
; 
 ? 
;
_space_group_IT_number 14
_symmetry_cell_setting monoclinic
_symmetry_space_group_name_Hall '-P 2ybc'
_symmetry_space_group_name_H-M 'P 1 21/c 1'
_atom_sites_solution_hydrogens geom
_atom_sites_solution_primary direct
_atom_sites_solution_secondary difmap
_audit_creation_method SHELXL-97
_cell_angle_alpha 90.00
_cell_angle_beta 92.167(2)
_cell_angle_gamma 90.00
_cell_formula_units_Z 8
_cell_length_a 9.8111(3)
_cell_length_b 16.9862(5)
_cell_length_c 28.4069(6)
_cell_measurement_reflns_used 8143
_cell_measurement_temperature 100(2)
_cell_measurement_theta_max 66.25
_cell_measurement_theta_min 4.06
_cell_volume 4730.7(2)
_computing_cell_refinement 'Bruker SAINT'
_computing_data_collection 'Bruker APEX2'
_computing_data_reduction 'Bruker SAINT'
_computing_molecular_graphics 'Bruker SHELXTL'
_computing_publication_material 'Bruker SHELXTL'
_computing_structure_refinement 'SHELXL-97 (Sheldrick, 2008)'
_computing_structure_solution 'SHELXS-97 (Sheldrick, 2008)'
_diffrn_ambient_temperature 100(2)
_diffrn_measured_fraction_theta_full 0.969
_diffrn_measured_fraction_theta_max 0.969
_diffrn_measurement_device_type 'Bruker APEX-II CCD'
_diffrn_measurement_method '\f and \w scans'
_diffrn_radiation_monochromator 'MX optics'
_diffrn_radiation_source microsource
_diffrn_radiation_type CuK\a
_diffrn_radiation_wavelength 1.54178
_diffrn_reflns_av_R_equivalents 0.0804
_diffrn_reflns_av_sigmaI/netI 0.0688
_diffrn_reflns_limit_h_max 8
_diffrn_reflns_limit_h_min -11
_diffrn_reflns_limit_k_max 19
_diffrn_reflns_limit_k_min -20
_diffrn_reflns_limit_l_max 33
_diffrn_reflns_limit_l_min -32
_diffrn_reflns_number 28482
_diffrn_reflns_theta_full 67.04
_diffrn_reflns_theta_max 67.04
_diffrn_reflns_theta_min 4.06
_diffrn_standards_number 0
_exptl_absorpt_coefficient_mu 2.028
_exptl_absorpt_correction_T_max 0.7529
_exptl_absorpt_correction_T_min 0.5865
_exptl_absorpt_correction_type multi-scan
_exptl_absorpt_process_details 'SADABS, Bruker'
_exptl_crystal_colour colourless
_exptl_crystal_density_diffrn 1.341
_exptl_crystal_description needle
_exptl_crystal_F_000 2000
_exptl_crystal_size_max 0.31
_exptl_crystal_size_mid 0.06
_exptl_crystal_size_min 0.03
_refine_diff_density_max 0.501
_refine_diff_density_min -0.268
_refine_diff_density_rms 0.059
_refine_ls_extinction_method none
_refine_ls_goodness_of_fit_ref 1.026
_refine_ls_hydrogen_treatment constr
_refine_ls_matrix_type full
_refine_ls_number_parameters 613
_refine_ls_number_reflns 8183
_refine_ls_number_restraints 0
_refine_ls_restrained_S_all 1.026
_refine_ls_R_factor_all 0.0763
_refine_ls_R_factor_gt 0.0465
_refine_ls_shift/su_max 0.001
_refine_ls_shift/su_mean 0.000
_refine_ls_structure_factor_coef Fsqd
_refine_ls_weighting_details 'calc w=1/[\s^2^(Fo^2^)+(0.0485P)^2^+1.2067P] where P=(Fo^2^+2Fc^2^)/3'
_refine_ls_weighting_scheme calc
_refine_ls_wR_factor_gt 0.1030
_refine_ls_wR_factor_ref 0.1159
_reflns_number_gt 5859
_reflns_number_total 8183
_reflns_threshold_expression >2sigma(I)
_cod_data_source_file ja3045019_si_002_1.cif
_cod_data_source_block n1605
_cod_database_code 4118751

loop_
_symmetry_equiv_pos_as_xyz
'x, y, z'
'-x, y+1/2, -z+1/2'
'-x, -y, -z'
'x, -y-1/2, z-1/2'

loop_
_atom_site_label
_atom_site_type_symbol
_atom_site_fract_x
_atom_site_fract_y
_atom_site_fract_z
_atom_site_U_iso_or_equiv
_atom_site_adp_type
_atom_site_occupancy
_atom_site_symmetry_multiplicity
_atom_site_calc_flag
_atom_site_refinement_flags
S1 S 0.96110(8) 0.61251(4) 0.23598(2) 0.02468(17) Uani 1 1 d .
S2 S 0.53164(8) 0.12663(4) 0.45663(2) 0.02724(18) Uani 1 1 d .
P1 P 0.85833(7) 0.66845(4) 0.34143(2) 0.02064(16) Uani 1 1 d .
P2 P 0.64590(8) 0.18012(4) 0.56486(2) 0.02271(17) Uani 1 1 d .
N1 N 1.3268(2) 0.80796(14) 0.16033(7) 0.0235(5) Uani 1 1 d .
N2 N 1.0894(2) 0.69055(13) 0.09074(7) 0.0217(5) Uani 1 1 d .
N3 N 0.8261(2) 0.55113(14) 0.05827(7) 0.0239(5) Uani 1 1 d .
N4 N 0.1597(3) 0.32871(15) 0.37662(7) 0.0272(5) Uani 1 1 d .
N5 N 0.3732(2) 0.19959(13) 0.31044(7) 0.0216(5) Uani 1 1 d .
N6 N 0.6350(3) 0.06237(14) 0.28035(7) 0.0256(5) Uani 1 1 d .
C1 C 1.1183(3) 0.69953(16) 0.17503(8) 0.0212(6) Uani 1 1 d .
H1 H 1.1657 0.7218 0.2016 0.025 Uiso 1 1 calc R
C2 C 1.1513(3) 0.72136(16) 0.12942(8) 0.0204(6) Uani 1 1 d .
C3 C 1.2573(3) 0.78156(16) 0.12164(8) 0.0213(6) Uani 1 1 d .
C4 C 1.2839(3) 0.80821(17) 0.07636(9) 0.0255(6) Uani 1 1 d .
H4 H 1.2332 0.7886 0.0497 0.031 Uiso 1 1 calc R
C5 C 1.3854(3) 0.86367(17) 0.07095(9) 0.0285(7) Uani 1 1 d .
H5 H 1.4051 0.8829 0.0405 0.034 Uiso 1 1 calc R
C6 C 1.4578(3) 0.89079(18) 0.11049(9) 0.0287(7) Uani 1 1 d .
H6 H 1.5283 0.9287 0.1078 0.034 Uiso 1 1 calc R
C7 C 1.4244(3) 0.86101(17) 0.15416(9) 0.0263(6) Uani 1 1 d .
H7 H 1.4742 0.8797 0.1812 0.032 Uiso 1 1 calc R
C8 C 1.0163(3) 0.64530(16) 0.18091(8) 0.0201(6) Uani 1 1 d .
C9 C 0.9491(3) 0.61365(16) 0.14081(8) 0.0211(6) Uani 1 1 d .
H9 H 0.8768 0.5770 0.1436 0.025 Uiso 1 1 calc R
C10 C 0.9911(3) 0.63720(15) 0.09679(8) 0.0201(6) Uani 1 1 d .
C11 C 0.9286(3) 0.60239(16) 0.05303(8) 0.0214(6) Uani 1 1 d .
C12 C 0.9791(3) 0.62158(17) 0.00903(9) 0.0248(6) Uani 1 1 d .
H12 H 1.0512 0.6585 0.0064 0.030 Uiso 1 1 calc R
C13 C 0.9211(3) 0.58535(17) -0.03064(9) 0.0281(7) Uani 1 1 d .
H13 H 0.9536 0.5970 -0.0610 0.034 Uiso 1 1 calc R
C14 C 0.8165(3) 0.53252(17) -0.02584(9) 0.0284(7) Uani 1 1 d .
H14 H 0.7756 0.5071 -0.0526 0.034 Uiso 1 1 calc R
C15 C 0.7720(3) 0.51706(17) 0.01908(9) 0.0265(6) Uani 1 1 d .
H15 H 0.6996 0.4805 0.0223 0.032 Uiso 1 1 calc R
C16 C 1.0696(3) 0.66850(16) 0.27706(8) 0.0213(6) Uani 1 1 d .
H16A H 1.1667 0.6574 0.2713 0.026 Uiso 1 1 calc R
H16B H 1.0536 0.7255 0.2723 0.026 Uiso 1 1 calc R
C17 C 1.0379(3) 0.64585(16) 0.32744(8) 0.0218(6) Uani 1 1 d .
H17A H 1.1001 0.6747 0.3496 0.026 Uiso 1 1 calc R
H17B H 1.0546 0.5888 0.3319 0.026 Uiso 1 1 calc R
C18 C 0.8567(3) 0.77621(17) 0.34202(8) 0.0208(6) Uani 1 1 d .
C19 C 0.9704(3) 0.82503(17) 0.34710(8) 0.0222(6) Uani 1 1 d .
H19 H 1.0587 0.8024 0.3511 0.027 Uiso 1 1 calc R
C20 C 0.9561(3) 0.90608(17) 0.34637(8) 0.0237(6) Uani 1 1 d .
H20 H 1.0346 0.9386 0.3498 0.028 Uiso 1 1 calc R
C21 C 0.8279(3) 0.94020(18) 0.34067(9) 0.0266(7) Uani 1 1 d .
H21 H 0.8184 0.9959 0.3401 0.032 Uiso 1 1 calc R
C22 C 0.7143(3) 0.89232(18) 0.33579(9) 0.0281(7) Uani 1 1 d .
H22 H 0.6260 0.9151 0.3323 0.034 Uiso 1 1 calc R
C23 C 0.7289(3) 0.81184(18) 0.33599(9) 0.0255(6) Uani 1 1 d .
H23 H 0.6501 0.7797 0.3319 0.031 Uiso 1 1 calc R
C24 C 0.8618(3) 0.64359(17) 0.40443(8) 0.0204(6) Uani 1 1 d .
C25 C 0.8741(3) 0.69841(17) 0.44099(8) 0.0219(6) Uani 1 1 d .
H25 H 0.8830 0.7528 0.4339 0.026 Uiso 1 1 calc R
C26 C 0.8733(3) 0.67365(18) 0.48795(9) 0.0253(6) Uani 1 1 d .
H26 H 0.8811 0.7112 0.5127 0.030 Uiso 1 1 calc R
C27 C 0.8612(3) 0.59497(18) 0.49831(9) 0.0278(7) Uani 1 1 d .
H27 H 0.8617 0.5783 0.5302 0.033 Uiso 1 1 calc R
C28 C 0.8480(3) 0.53949(18) 0.46222(9) 0.0278(7) Uani 1 1 d .
H28 H 0.8399 0.4851 0.4694 0.033 Uiso 1 1 calc R
C29 C 0.8469(3) 0.56468(17) 0.41564(9) 0.0246(6) Uani 1 1 d .
H29 H 0.8358 0.5271 0.3910 0.030 Uiso 1 1 calc R
C30 C 0.4643(3) 0.15717(17) 0.40149(8) 0.0223(6) Uani 1 1 d .
C31 C 0.3631(3) 0.21381(16) 0.39451(9) 0.0234(6) Uani 1 1 d .
H31 H 0.3230 0.2387 0.4206 0.028 Uiso 1 1 calc R
C32 C 0.3215(3) 0.23339(16) 0.34840(8) 0.0209(6) Uani 1 1 d .
C33 C 0.2151(3) 0.29444(16) 0.33889(8) 0.0210(6) Uani 1 1 d .
C34 C 0.1733(3) 0.31368(16) 0.29294(9) 0.0243(6) Uani 1 1 d .
H34 H 0.2148 0.2892 0.2671 0.029 Uiso 1 1 calc R
C35 C 0.0713(3) 0.36841(17) 0.28518(9) 0.0266(6) Uani 1 1 d .
H35 H 0.0417 0.3820 0.2540 0.032 Uiso 1 1 calc R
C36 C 0.0125(3) 0.40342(18) 0.32360(9) 0.0275(6) Uani 1 1 d .
H36 H -0.0583 0.4413 0.3195 0.033 Uiso 1 1 calc R
C37 C 0.0607(3) 0.38107(18) 0.36834(10) 0.0298(7) Uani 1 1 d .
H37 H 0.0203 0.4047 0.3947 0.036 Uiso 1 1 calc R
C38 C 0.5194(3) 0.12176(17) 0.36200(9) 0.0230(6) Uani 1 1 d .
H38 H 0.5889 0.0830 0.3655 0.028 Uiso 1 1 calc R
C39 C 0.4699(3) 0.14480(16) 0.31752(8) 0.0207(6) Uani 1 1 d .
C40 C 0.5234(3) 0.10689(16) 0.27450(9) 0.0207(6) Uani 1 1 d .
C41 C 0.4542(3) 0.11576(18) 0.23089(9) 0.0279(7) Uani 1 1 d .
H41 H 0.3737 0.1467 0.2281 0.034 Uiso 1 1 calc R
C42 C 0.5051(3) 0.07873(18) 0.19200(9) 0.0295(7) Uani 1 1 d .
H42 H 0.4601 0.0839 0.1620 0.035 Uiso 1 1 calc R
C43 C 0.6222(3) 0.03413(18) 0.19727(9) 0.0284(7) Uani 1 1 d .
H43 H 0.6603 0.0088 0.1710 0.034 Uiso 1 1 calc R
C44 C 0.6824(3) 0.02740(18) 0.24190(9) 0.0284(7) Uani 1 1 d .
H44 H 0.7623 -0.0039 0.2456 0.034 Uiso 1 1 calc R
C45 C 0.4263(3) 0.17855(16) 0.49762(8) 0.0226(6) Uani 1 1 d .
H45A H 0.4385 0.2361 0.4940 0.027 Uiso 1 1 calc R
H45B H 0.3290 0.1659 0.4909 0.027 Uiso 1 1 calc R
C46 C 0.4675(3) 0.15373(17) 0.54815(8) 0.0242(6) Uani 1 1 d .
H46A H 0.4561 0.0961 0.5512 0.029 Uiso 1 1 calc R
H46B H 0.4058 0.1794 0.5703 0.029 Uiso 1 1 calc R
C47 C 0.6391(3) 0.28827(17) 0.56390(8) 0.0231(6) Uani 1 1 d .
C48 C 0.5220(3) 0.33418(18) 0.56569(8) 0.0252(6) Uani 1 1 d .
H48 H 0.4363 0.3096 0.5697 0.030 Uiso 1 1 calc R
C49 C 0.5289(3) 0.41532(18) 0.56173(9) 0.0265(6) Uani 1 1 d .
H49 H 0.4480 0.4460 0.5624 0.032 Uiso 1 1 calc R
C50 C 0.6535(3) 0.45168(18) 0.55673(9) 0.0276(7) Uani 1 1 d .
H50 H 0.6583 0.5073 0.5538 0.033 Uiso 1 1 calc R
C51 C 0.7714(3) 0.40697(18) 0.55599(9) 0.0268(7) Uani 1 1 d .
H51 H 0.8574 0.4320 0.5536 0.032 Uiso 1 1 calc R
C52 C 0.7638(3) 0.32629(18) 0.55868(8) 0.0247(6) Uani 1 1 d .
H52 H 0.8447 0.2959 0.5570 0.030 Uiso 1 1 calc R
C53 C 0.6493(3) 0.15604(17) 0.62816(9) 0.0227(6) Uani 1 1 d .
C54 C 0.6368(3) 0.21143(18) 0.66421(9) 0.0244(6) Uani 1 1 d .
H54 H 0.6204 0.2651 0.6566 0.029 Uiso 1 1 calc R
C55 C 0.6483(3) 0.18804(19) 0.71135(9) 0.0282(7) Uani 1 1 d .
H55 H 0.6397 0.2259 0.7357 0.034 Uiso 1 1 calc R
C56 C 0.6720(3) 0.11032(19) 0.72254(9) 0.0298(7) Uani 1 1 d .
H56 H 0.6805 0.0947 0.7546 0.036 Uiso 1 1 calc R
C57 C 0.6836(3) 0.05456(19) 0.68711(9) 0.0275(7) Uani 1 1 d .
H57 H 0.6989 0.0008 0.6949 0.033 Uiso 1 1 calc R
C58 C 0.6727(3) 0.07776(17) 0.64011(9) 0.0248(6) Uani 1 1 d .
H58 H 0.6814 0.0396 0.6159 0.030 Uiso 1 1 calc R

loop_
_atom_site_aniso_label
_atom_site_aniso_U_11
_atom_site_aniso_U_22
_atom_site_aniso_U_33
_atom_site_aniso_U_23
_atom_site_aniso_U_13
_atom_site_aniso_U_12
S1 0.0312(4) 0.0310(4) 0.0119(3) 0.0003(3) 0.0008(2) -0.0066(3)
S2 0.0316(4) 0.0359(4) 0.0140(3) 0.0032(3) -0.0036(3) 0.0066(3)
P1 0.0227(4) 0.0268(4) 0.0123(3) 0.0002(3) -0.0011(3) -0.0020(3)
P2 0.0244(4) 0.0294(4) 0.0142(3) -0.0006(3) -0.0009(3) -0.0002(3)
N1 0.0261(13) 0.0269(13) 0.0174(10) -0.0023(9) 0.0004(9) -0.0009(11)
N2 0.0255(13) 0.0237(13) 0.0159(10) 0.0007(9) 0.0004(9) 0.0012(11)
N3 0.0286(14) 0.0245(13) 0.0183(11) -0.0018(9) -0.0032(9) 0.0008(11)
N4 0.0294(14) 0.0347(14) 0.0173(11) 0.0000(10) -0.0019(9) 0.0032(12)
N5 0.0256(13) 0.0228(12) 0.0161(10) 0.0001(9) -0.0032(9) -0.0033(11)
N6 0.0292(14) 0.0276(13) 0.0201(11) -0.0008(9) -0.0002(10) 0.0019(11)
C1 0.0272(15) 0.0239(14) 0.0125(11) -0.0014(10) -0.0007(10) 0.0028(12)
C2 0.0222(15) 0.0218(14) 0.0172(12) 0.0016(10) 0.0021(10) 0.0013(12)
C3 0.0225(15) 0.0234(15) 0.0180(12) -0.0003(11) -0.0006(11) 0.0040(12)
C4 0.0282(16) 0.0293(16) 0.0187(13) 0.0029(11) -0.0012(11) 0.0019(13)
C5 0.0343(17) 0.0294(16) 0.0220(13) 0.0075(11) 0.0038(12) 0.0005(14)
C6 0.0277(17) 0.0307(16) 0.0276(14) 0.0046(12) 0.0013(12) -0.0025(14)
C7 0.0288(16) 0.0270(16) 0.0232(13) -0.0028(11) 0.0003(11) -0.0023(14)
C8 0.0248(15) 0.0240(14) 0.0115(11) 0.0014(10) -0.0002(10) 0.0032(12)
C9 0.0235(15) 0.0208(14) 0.0190(12) 0.0007(10) 0.0008(11) 0.0025(12)
C10 0.0259(15) 0.0183(14) 0.0159(12) 0.0003(10) -0.0004(10) 0.0022(12)
C11 0.0259(16) 0.0212(14) 0.0169(12) 0.0004(10) -0.0009(11) 0.0028(12)
C12 0.0333(17) 0.0244(15) 0.0165(12) 0.0014(11) 0.0004(11) 0.0018(13)
C13 0.0406(19) 0.0292(16) 0.0146(12) 0.0010(11) 0.0004(12) 0.0073(15)
C14 0.0413(19) 0.0239(15) 0.0196(13) -0.0035(11) -0.0058(12) 0.0067(14)
C15 0.0327(17) 0.0245(15) 0.0219(13) -0.0021(11) -0.0057(12) 0.0006(14)
C16 0.0266(15) 0.0253(15) 0.0118(11) -0.0001(10) -0.0013(10) 0.0001(13)
C17 0.0289(16) 0.0234(15) 0.0131(12) -0.0009(10) 0.0017(10) 0.0006(13)
C18 0.0226(15) 0.0293(15) 0.0104(11) 0.0028(10) 0.0009(10) 0.0000(13)
C19 0.0221(14) 0.0297(16) 0.0145(12) -0.0007(10) -0.0015(10) 0.0021(13)
C20 0.0260(16) 0.0287(16) 0.0164(12) 0.0002(11) 0.0014(11) -0.0056(13)
C21 0.0329(17) 0.0304(16) 0.0164(12) 0.0038(11) 0.0002(11) 0.0017(14)
C22 0.0249(16) 0.0350(17) 0.0241(14) 0.0024(12) -0.0020(11) 0.0043(14)
C23 0.0232(15) 0.0326(17) 0.0206(13) 0.0034(11) 0.0007(11) -0.0026(13)
C24 0.0167(14) 0.0292(15) 0.0153(12) 0.0010(10) 0.0003(10) -0.0012(12)
C25 0.0213(15) 0.0269(15) 0.0175(12) 0.0002(11) 0.0009(10) 0.0001(12)
C26 0.0257(15) 0.0351(17) 0.0150(12) -0.0040(11) -0.0008(11) -0.0016(14)
C27 0.0279(16) 0.0403(18) 0.0151(12) 0.0050(12) 0.0001(11) -0.0045(14)
C28 0.0307(17) 0.0301(16) 0.0225(13) 0.0074(12) -0.0009(12) -0.0058(14)
C29 0.0246(16) 0.0314(16) 0.0177(13) -0.0039(11) -0.0012(11) 0.0013(13)
C30 0.0254(15) 0.0264(15) 0.0148(12) 0.0027(10) -0.0027(10) -0.0036(13)
C31 0.0281(16) 0.0261(15) 0.0158(12) 0.0004(10) -0.0014(11) -0.0032(13)
C32 0.0251(15) 0.0202(14) 0.0171(12) 0.0004(10) -0.0034(11) -0.0063(12)
C33 0.0255(15) 0.0207(14) 0.0166(12) 0.0009(10) -0.0036(11) -0.0030(12)
C34 0.0307(16) 0.0249(15) 0.0171(12) 0.0003(11) -0.0021(11) -0.0020(13)
C35 0.0344(17) 0.0259(15) 0.0191(13) 0.0048(11) -0.0043(12) -0.0012(14)
C36 0.0303(17) 0.0258(16) 0.0261(14) 0.0006(11) -0.0037(12) 0.0016(13)
C37 0.0317(17) 0.0338(17) 0.0237(14) -0.0056(12) -0.0040(12) 0.0053(15)
C38 0.0233(15) 0.0258(15) 0.0196(13) 0.0010(11) -0.0028(11) 0.0001(13)
C39 0.0245(15) 0.0209(14) 0.0163(12) 0.0009(10) -0.0037(10) -0.0025(12)
C40 0.0235(15) 0.0193(14) 0.0192(12) 0.0031(10) -0.0008(11) -0.0022(12)
C41 0.0318(17) 0.0320(16) 0.0195(13) 0.0011(11) -0.0044(12) 0.0028(14)
C42 0.0354(18) 0.0367(17) 0.0161(13) 0.0005(11) -0.0035(12) 0.0021(15)
C43 0.0351(18) 0.0292(16) 0.0211(13) -0.0027(11) 0.0044(12) -0.0046(14)
C44 0.0313(17) 0.0304(17) 0.0236(14) -0.0032(12) 0.0009(12) 0.0034(14)
C45 0.0257(15) 0.0254(15) 0.0164(12) 0.0005(11) -0.0043(11) -0.0004(13)
C46 0.0287(16) 0.0276(15) 0.0159(12) 0.0000(11) -0.0050(11) -0.0020(13)
C47 0.0250(16) 0.0309(16) 0.0134(12) 0.0029(11) -0.0006(10) -0.0021(13)
C48 0.0224(15) 0.0358(17) 0.0173(12) -0.0033(11) 0.0015(11) -0.0041(13)
C49 0.0255(16) 0.0346(17) 0.0195(13) -0.0036(11) 0.0036(11) 0.0031(13)
C50 0.0344(17) 0.0306(16) 0.0182(13) -0.0011(11) 0.0048(12) -0.0035(14)
C51 0.0240(16) 0.0363(18) 0.0201(13) 0.0026(11) -0.0004(11) -0.0074(14)
C52 0.0218(15) 0.0357(17) 0.0163(12) 0.0026(11) -0.0020(10) 0.0018(14)
C53 0.0183(14) 0.0328(16) 0.0166(12) -0.0014(11) -0.0036(10) -0.0022(13)
C54 0.0220(15) 0.0312(16) 0.0196(13) -0.0010(11) -0.0044(11) -0.0013(13)
C55 0.0268(16) 0.0407(18) 0.0169(13) -0.0056(12) -0.0012(11) -0.0020(14)
C56 0.0256(16) 0.0459(19) 0.0178(13) 0.0019(12) -0.0003(11) 0.0004(15)
C57 0.0236(16) 0.0356(17) 0.0231(14) 0.0043(12) -0.0004(11) 0.0049(14)
C58 0.0263(16) 0.0303(16) 0.0176(13) -0.0043(11) -0.0011(11) -0.0007(13)

loop_
_atom_type_symbol
_atom_type_description
_atom_type_scat_dispersion_real
_atom_type_scat_dispersion_imag
_atom_type_scat_source
C C 0.0181 0.0091 'International Tables Vol C Tables 4.2.6.8 and 6.1.1.4'
H H 0.0000 0.0000 'International Tables Vol C Tables 4.2.6.8 and 6.1.1.4'
N N 0.0311 0.0180 'International Tables Vol C Tables 4.2.6.8 and 6.1.1.4'
P P 0.2955 0.4335 'International Tables Vol C Tables 4.2.6.8 and 6.1.1.4'
S S 0.3331 0.5567 'International Tables Vol C Tables 4.2.6.8 and 6.1.1.4'

loop_
_geom_angle_atom_site_label_1
_geom_angle_atom_site_label_2
_geom_angle_atom_site_label_3
_geom_angle
C8 S1 C16 102.23(13)
C30 S2 C45 102.98(13)
C18 P1 C24 102.75(12)
C18 P1 C17 102.53(13)
C24 P1 C17 100.24(12)
C47 P2 C53 103.62(12)
C47 P2 C46 101.80(13)
C53 P2 C46 100.29(12)
C7 N1 C3 117.5(2)
C10 N2 C2 117.7(2)
C11 N3 C15 117.4(2)
C37 N4 C33 117.4(2)
C32 N5 C39 117.7(2)
C40 N6 C44 117.2(2)
C8 C1 C2 119.0(2)
C8 C1 H1 120.5
C2 C1 H1 120.5
N2 C2 C1 122.9(3)
N2 C2 C3 116.5(2)
C1 C2 C3 120.6(2)
N1 C3 C4 122.4(3)
N1 C3 C2 116.4(2)
C4 C3 C2 121.2(2)
C5 C4 C3 118.9(3)
C5 C4 H4 120.6
C3 C4 H4 120.6
C4 C5 C6 119.1(2)
C4 C5 H5 120.5
C6 C5 H5 120.5
C5 C6 C7 118.1(3)
C5 C6 H6 120.9
C7 C6 H6 120.9
N1 C7 C6 124.0(3)
N1 C7 H7 118.0
C6 C7 H7 118.0
C1 C8 C9 118.7(2)
C1 C8 S1 124.63(19)
C9 C8 S1 116.7(2)
C10 C9 C8 118.3(3)
C10 C9 H9 120.8
C8 C9 H9 120.8
N2 C10 C9 123.3(2)
N2 C10 C11 116.0(2)
C9 C10 C11 120.7(3)
N3 C11 C12 122.8(2)
N3 C11 C10 116.9(2)
C12 C11 C10 120.3(3)
C13 C12 C11 118.3(3)
C13 C12 H12 120.8
C11 C12 H12 120.8
C14 C13 C12 119.6(3)
C14 C13 H13 120.2
C12 C13 H13 120.2
C13 C14 C15 118.5(3)
C13 C14 H14 120.8
C15 C14 H14 120.8
N3 C15 C14 123.4(3)
N3 C15 H15 118.3
C14 C15 H15 118.3
C17 C16 S1 109.55(19)
C17 C16 H16A 109.8
S1 C16 H16A 109.8
C17 C16 H16B 109.8
S1 C16 H16B 109.8
H16A C16 H16B 108.2
C16 C17 P1 112.16(19)
C16 C17 H17A 109.2
P1 C17 H17A 109.2
C16 C17 H17B 109.2
P1 C17 H17B 109.2
H17A C17 H17B 107.9
C19 C18 C23 117.8(3)
C19 C18 P1 126.1(2)
C23 C18 P1 116.1(2)
C20 C19 C18 120.7(3)
C20 C19 H19 119.7
C18 C19 H19 119.7
C19 C20 C21 120.5(3)
C19 C20 H20 119.7
C21 C20 H20 119.7
C22 C21 C20 119.3(3)
C22 C21 H21 120.3
C20 C21 H21 120.3
C23 C22 C21 120.1(3)
C23 C22 H22 120.0
C21 C22 H22 120.0
C22 C23 C18 121.6(3)
C22 C23 H23 119.2
C18 C23 H23 119.2
C29 C24 C25 118.7(2)
C29 C24 P1 116.58(19)
C25 C24 P1 124.7(2)
C24 C25 C26 120.3(3)
C24 C25 H25 119.8
C26 C25 H25 119.8
C27 C26 C25 120.0(3)
C27 C26 H26 120.0
C25 C26 H26 120.0
C26 C27 C28 120.4(2)
C26 C27 H27 119.8
C28 C27 H27 119.8
C29 C28 C27 119.3(3)
C29 C28 H28 120.4
C27 C28 H28 120.4
C24 C29 C28 121.3(3)
C24 C29 H29 119.4
C28 C29 H29 119.4
C31 C30 C38 118.6(2)
C31 C30 S2 125.0(2)
C38 C30 S2 116.4(2)
C30 C31 C32 118.7(2)
C30 C31 H31 120.7
C32 C31 H31 120.7
N5 C32 C31 123.2(3)
N5 C32 C33 115.9(2)
C31 C32 C33 120.9(2)
N4 C33 C34 122.0(3)
N4 C33 C32 117.1(2)
C34 C33 C32 120.9(2)
C35 C34 C33 119.7(3)
C35 C34 H34 120.2
C33 C34 H34 120.2
C34 C35 C36 119.0(2)
C34 C35 H35 120.5
C36 C35 H35 120.5
C35 C36 C37 117.6(3)
C35 C36 H36 121.2
C37 C36 H36 121.2
N4 C37 C36 124.3(3)
N4 C37 H37 117.8
C36 C37 H37 117.8
C39 C38 C30 118.3(3)
C39 C38 H38 120.9
C30 C38 H38 120.9
N5 C39 C38 123.5(2)
N5 C39 C40 116.5(2)
C38 C39 C40 120.0(2)
N6 C40 C41 122.6(2)
N6 C40 C39 117.0(2)
C41 C40 C39 120.3(3)
C42 C41 C40 118.8(3)
C42 C41 H41 120.6
C40 C41 H41 120.6
C43 C42 C41 119.2(3)
C43 C42 H42 120.4
C41 C42 H42 120.4
C42 C43 C44 118.0(3)
C42 C43 H43 121.0
C44 C43 H43 121.0
N6 C44 C43 124.1(3)
N6 C44 H44 118.0
C43 C44 H44 118.0
C46 C45 S2 109.28(19)
C46 C45 H45A 109.8
S2 C45 H45A 109.8
C46 C45 H45B 109.8
S2 C45 H45B 109.8
H45A C45 H45B 108.3
C45 C46 P2 112.72(19)
C45 C46 H46A 109.0
P2 C46 H46A 109.0
C45 C46 H46B 109.0
P2 C46 H46B 109.0
H46A C46 H46B 107.8
C48 C47 C52 118.2(3)
C48 C47 P2 126.1(2)
C52 C47 P2 115.6(2)
C49 C48 C47 120.8(3)
C49 C48 H48 119.6
C47 C48 H48 119.6
C50 C49 C48 119.9(3)
C50 C49 H49 120.0
C48 C49 H49 120.0
C49 C50 C51 120.0(3)
C49 C50 H50 120.0
C51 C50 H50 120.0
C52 C51 C50 119.9(3)
C52 C51 H51 120.0
C50 C51 H51 120.0
C51 C52 C47 121.1(3)
C51 C52 H52 119.5
C47 C52 H52 119.5
C58 C53 C54 118.9(2)
C58 C53 P2 116.6(2)
C54 C53 P2 124.5(2)
C55 C54 C53 120.3(3)
C55 C54 H54 119.9
C53 C54 H54 119.9
C56 C55 C54 120.1(3)
C56 C55 H55 120.0
C54 C55 H55 120.0
C55 C56 C57 120.3(3)
C55 C56 H56 119.9
C57 C56 H56 119.9
C56 C57 C58 119.7(3)
C56 C57 H57 120.1
C58 C57 H57 120.1
C53 C58 C57 120.7(3)
C53 C58 H58 119.6
C57 C58 H58 119.6

loop_
_geom_bond_atom_site_label_1
_geom_bond_atom_site_label_2
_geom_bond_distance
S1 C8 1.765(2)
S1 C16 1.818(3)
S2 C30 1.756(3)
S2 C45 1.814(3)
P1 C18 1.831(3)
P1 C24 1.838(2)
P1 C17 1.860(3)
P2 C47 1.839(3)
P2 C53 1.843(3)
P2 C46 1.851(3)
N1 C7 1.331(4)
N1 C3 1.348(3)
N2 C10 1.339(4)
N2 C2 1.341(3)
N3 C11 1.343(4)
N3 C15 1.346(3)
N4 C37 1.332(4)
N4 C33 1.351(3)
N5 C32 1.338(3)
N5 C39 1.339(4)
N6 C40 1.336(4)
N6 C44 1.342(4)
C1 C8 1.375(4)
C1 C2 1.397(4)
C1 H1 0.9500
C2 C3 1.481(4)
C3 C4 1.398(4)
C4 C5 1.383(4)
C4 H4 0.9500
C5 C6 1.385(4)
C5 H5 0.9500
C6 C7 1.390(4)
C6 H6 0.9500
C7 H7 0.9500
C8 C9 1.401(4)
C9 C10 1.390(4)
C9 H9 0.9500
C10 C11 1.488(3)
C11 C12 1.400(4)
C12 C13 1.387(4)
C12 H12 0.9500
C13 C14 1.374(4)
C13 H13 0.9500
C14 C15 1.389(4)
C14 H14 0.9500
C15 H15 0.9500
C16 C17 1.526(3)
C16 H16A 0.9900
C16 H16B 0.9900
C17 H17A 0.9900
C17 H17B 0.9900
C18 C19 1.393(4)
C18 C23 1.397(4)
C19 C20 1.384(4)
C19 H19 0.9500
C20 C21 1.389(4)
C20 H20 0.9500
C21 C22 1.383(4)
C21 H21 0.9500
C22 C23 1.375(4)
C22 H22 0.9500
C23 H23 0.9500
C24 C29 1.386(4)
C24 C25 1.397(4)
C25 C26 1.399(4)
C25 H25 0.9500
C26 C27 1.375(4)
C26 H26 0.9500
C27 C28 1.395(4)
C27 H27 0.9500
C28 C29 1.390(4)
C28 H28 0.9500
C29 H29 0.9500
C30 C31 1.391(4)
C30 C38 1.400(4)
C31 C32 1.397(3)
C31 H31 0.9500
C32 C33 1.489(4)
C33 C34 1.392(4)
C34 C35 1.377(4)
C34 H34 0.9500
C35 C36 1.388(4)
C35 H35 0.9500
C36 C37 1.392(4)
C36 H36 0.9500
C37 H37 0.9500
C38 C39 1.393(3)
C38 H38 0.9500
C39 C40 1.494(4)
C40 C41 1.398(4)
C41 C42 1.381(4)
C41 H41 0.9500
C42 C43 1.379(4)
C42 H42 0.9500
C43 C44 1.383(4)
C43 H43 0.9500
C44 H44 0.9500
C45 C46 1.536(3)
C45 H45A 0.9900
C45 H45B 0.9900
C46 H46A 0.9900
C46 H46B 0.9900
C47 C48 1.391(4)
C47 C52 1.397(4)
C48 C49 1.385(4)
C48 H48 0.9500
C49 C50 1.382(4)
C49 H49 0.9500
C50 C51 1.384(4)
C50 H50 0.9500
C51 C52 1.375(4)
C51 H51 0.9500
C52 H52 0.9500
C53 C58 1.389(4)
C53 C54 1.399(4)
C54 C55 1.397(4)
C54 H54 0.9500
C55 C56 1.376(4)
C55 H55 0.9500
C56 C57 1.390(4)
C56 H56 0.9500
C57 C58 1.392(4)
C57 H57 0.9500
C58 H58 0.9500

loop_
_geom_torsion_atom_site_label_1
_geom_torsion_atom_site_label_2
_geom_torsion_atom_site_label_3
_geom_torsion_atom_site_label_4
_geom_torsion
C10 N2 C2 C1 0.6(4)
C10 N2 C2 C3 -178.6(2)
C8 C1 C2 N2 -1.3(4)
C8 C1 C2 C3 177.9(2)
C7 N1 C3 C4 -0.4(4)
C7 N1 C3 C2 178.8(2)
N2 C2 C3 N1 -175.0(2)
C1 C2 C3 N1 5.7(4)
N2 C2 C3 C4 4.2(4)
C1 C2 C3 C4 -175.1(3)
N1 C3 C4 C5 0.1(4)
C2 C3 C4 C5 -179.1(3)
C3 C4 C5 C6 0.3(4)
C4 C5 C6 C7 -0.3(4)
C3 N1 C7 C6 0.4(4)
C5 C6 C7 N1 0.0(5)
C2 C1 C8 C9 0.2(4)
C2 C1 C8 S1 -179.2(2)
C16 S1 C8 C1 0.6(3)
C16 S1 C8 C9 -178.8(2)
C1 C8 C9 C10 1.5(4)
S1 C8 C9 C10 -179.1(2)
C2 N2 C10 C9 1.2(4)
C2 N2 C10 C11 -177.9(2)
C8 C9 C10 N2 -2.3(4)
C8 C9 C10 C11 176.8(2)
C15 N3 C11 C12 0.5(4)
C15 N3 C11 C10 -177.6(2)
N2 C10 C11 N3 -177.4(2)
C9 C10 C11 N3 3.5(4)
N2 C10 C11 C12 4.4(4)
C9 C10 C11 C12 -174.7(3)
N3 C11 C12 C13 -0.6(4)
C10 C11 C12 C13 177.5(3)
C11 C12 C13 C14 0.3(4)
C12 C13 C14 C15 0.0(4)
C11 N3 C15 C14 -0.2(4)
C13 C14 C15 N3 0.0(4)
C8 S1 C16 C17 -178.66(19)
S1 C16 C17 P1 -61.4(2)
C18 P1 C17 C16 -69.0(2)
C24 P1 C17 C16 -174.71(19)
C24 P1 C18 C19 84.2(2)
C17 P1 C18 C19 -19.5(2)
C24 P1 C18 C23 -96.9(2)
C17 P1 C18 C23 159.39(19)
C23 C18 C19 C20 0.3(3)
P1 C18 C19 C20 179.16(18)
C18 C19 C20 C21 0.2(4)
C19 C20 C21 C22 0.1(4)
C20 C21 C22 C23 -0.8(4)
C21 C22 C23 C18 1.3(4)
C19 C18 C23 C22 -1.1(4)
P1 C18 C23 C22 180.0(2)
C18 P1 C24 C29 172.4(2)
C17 P1 C24 C29 -82.1(2)
C18 P1 C24 C25 -5.6(3)
C17 P1 C24 C25 99.9(3)
C29 C24 C25 C26 0.9(4)
P1 C24 C25 C26 178.9(2)
C24 C25 C26 C27 0.4(4)
C25 C26 C27 C28 -0.7(5)
C26 C27 C28 C29 -0.2(5)
C25 C24 C29 C28 -1.9(4)
P1 C24 C29 C28 -180.0(2)
C27 C28 C29 C24 1.5(5)
C45 S2 C30 C31 5.4(3)
C45 S2 C30 C38 -175.4(2)
C38 C30 C31 C32 -0.5(4)
S2 C30 C31 C32 178.6(2)
C39 N5 C32 C31 -0.4(4)
C39 N5 C32 C33 179.5(2)
C30 C31 C32 N5 0.8(4)
C30 C31 C32 C33 -179.1(3)
C37 N4 C33 C34 1.3(4)
C37 N4 C33 C32 -177.4(3)
N5 C32 C33 N4 179.1(2)
C31 C32 C33 N4 -1.0(4)
N5 C32 C33 C34 0.4(4)
C31 C32 C33 C34 -179.7(3)
N4 C33 C34 C35 -0.9(4)
C32 C33 C34 C35 177.8(3)
C33 C34 C35 C36 0.1(4)
C34 C35 C36 C37 0.2(4)
C33 N4 C37 C36 -1.0(5)
C35 C36 C37 N4 0.3(5)
C31 C30 C38 C39 -0.2(4)
S2 C30 C38 C39 -179.4(2)
C32 N5 C39 C38 -0.3(4)
C32 N5 C39 C40 178.7(2)
C30 C38 C39 N5 0.7(4)
C30 C38 C39 C40 -178.3(3)
C44 N6 C40 C41 2.0(4)
C44 N6 C40 C39 179.2(3)
N5 C39 C40 N6 168.9(2)
C38 C39 C40 N6 -12.0(4)
N5 C39 C40 C41 -13.8(4)
C38 C39 C40 C41 165.3(3)
N6 C40 C41 C42 -1.7(4)
C39 C40 C41 C42 -178.8(3)
C40 C41 C42 C43 0.1(5)
C41 C42 C43 C44 1.1(5)
C40 N6 C44 C43 -0.7(4)
C42 C43 C44 N6 -0.9(5)
C30 S2 C45 C46 176.55(19)
S2 C45 C46 P2 62.6(2)
C47 P2 C46 C45 65.4(2)
C53 P2 C46 C45 171.8(2)
C53 P2 C47 C48 -85.2(2)
C46 P2 C47 C48 18.6(2)
C53 P2 C47 C52 97.9(2)
C46 P2 C47 C52 -158.29(19)
C52 C47 C48 C49 0.9(4)
P2 C47 C48 C49 -175.89(19)
C47 C48 C49 C50 -1.1(4)
C48 C49 C50 C51 -0.4(4)
C49 C50 C51 C52 2.1(4)
C50 C51 C52 C47 -2.4(4)
C48 C47 C52 C51 0.8(4)
P2 C47 C52 C51 178.0(2)
C47 P2 C53 C58 -171.8(2)
C46 P2 C53 C58 83.3(2)
C47 P2 C53 C54 4.9(3)
C46 P2 C53 C54 -100.0(3)
C58 C53 C54 C55 0.3(4)
P2 C53 C54 C55 -176.4(2)
C53 C54 C55 C56 0.0(5)
C54 C55 C56 C57 -0.5(5)
C55 C56 C57 C58 0.8(5)
C54 C53 C58 C57 0.0(4)
P2 C53 C58 C57 176.9(2)
C56 C57 C58 C53 -0.5(5)
